data_4512164
loop_
_publ_author_name
'Zar\;eba, Jan K.'
'Bia\/lek, Micha\/l J.'
'Janczak, Jan'
'Zo\'n, Jerzy'
'Dobosz, Agnieszka'

_publ_section_title
;
 Extending the Family of Tetrahedral Tectons: Phenyl Embraces in
 Supramolecular Polymers of Tetraphenylmethane-based Tetraphosphonic Acid
 Templated by Organic Bases
;
_journal_issue 11
_journal_name_full 'Crystal Growth &amp; Design'
_journal_page_first 6143
_journal_paper_doi 10.1021/cg501348g
_journal_volume 14
_journal_year 2014
_chemical_formula_moiety '2(C25 H21 O12 P4), 2(C6 H17 N2), 2(C6 H18 N2), 9(H2 O)'
_chemical_formula_sum 'C74 H130 N8 O33 P8'
_chemical_formula_weight 1907.48
_chemical_name_systematic
; 
 ? 
;
_space_group_IT_number 2
_symmetry_cell_setting triclinic
_symmetry_space_group_name_Hall '-P 1'
_symmetry_space_group_name_H-M 'P -1'
_atom_sites_solution_hydrogens geom
_atom_sites_solution_primary direct
_atom_sites_solution_secondary difmap
_audit_creation_method SHELXL-97
_cell_angle_alpha 78.480(6)
_cell_angle_beta 69.405(7)
_cell_angle_gamma 89.500(6)
_cell_formula_units_Z 1
_cell_length_a 12.4393(10)
_cell_length_b 13.0786(10)
_cell_length_c 15.4598(10)
_cell_measurement_reflns_used 2273
_cell_measurement_temperature 295(2)
_cell_measurement_theta_max 27.95
_cell_measurement_theta_min 2.45
_cell_volume 2301.8(3)
_computing_cell_refinement
;
Oxford Diffraction Poland (2006). CrysAlis Red, Version
171.32.6, Wroc\/law, Poland
;
_computing_data_collection
;
Oxford Diffraction Poland (2006). CrysAlis CCD, Version
171.32.6, Wroc\/law, Poland
;
_computing_data_reduction
;
Oxford Diffraction Poland (2006). CrysAlis Red, Version
171.32.6, Wroc\/law, Poland
;
_computing_molecular_graphics
;
Brandenburg & Putz (2006). Diamond 3.0. Crystal and Molecular
Structure Visualisation, University of Bonn, Germany
;
_computing_publication_material 'SHELXL-97 (Sheldrick, 1997)'
_computing_structure_refinement 'SHELXL-97 (Sheldrick, 1997)'
_computing_structure_solution 'SHELXS-97 (Sheldrick, 1990)'
_diffrn_ambient_temperature 295(2)
_diffrn_detector_area_resol_mean '1024x1024 with blocks 2x2'
_diffrn_measured_fraction_theta_full 0.993
_diffrn_measured_fraction_theta_max 0.990
_diffrn_measurement_device_type 'KUMA KM-4 with area CCD detector'
_diffrn_measurement_method \w-scan
_diffrn_radiation_monochromator graphite
_diffrn_radiation_source 'fine-focus sealed tube'
_diffrn_radiation_type MoK\a
_diffrn_radiation_wavelength 0.71073
_diffrn_reflns_av_R_equivalents 0.0583
_diffrn_reflns_av_sigmaI/netI 0.0610
_diffrn_reflns_limit_h_max 16
_diffrn_reflns_limit_h_min -16
_diffrn_reflns_limit_k_max 17
_diffrn_reflns_limit_k_min -17
_diffrn_reflns_limit_l_max 20
_diffrn_reflns_limit_l_min -19
_diffrn_reflns_number 30178
_diffrn_reflns_theta_full 27.50
_diffrn_reflns_theta_max 27.95
_diffrn_reflns_theta_min 2.45
_exptl_absorpt_coefficient_mu 0.236
_exptl_absorpt_correction_T_max 0.9711
_exptl_absorpt_correction_T_min 0.9314
_exptl_absorpt_correction_type numerical
_exptl_absorpt_process_details
;
Oxford Diffraction Poland (2006). CrysAlis Red, Version
171.32.6, Wroc\/law, Poland
;
_exptl_crystal_colour colourless
_exptl_crystal_density_diffrn 1.376
_exptl_crystal_density_meas 1.37
_exptl_crystal_density_method floatation
_exptl_crystal_description parallelepiped
_exptl_crystal_F_000 1014
_exptl_crystal_size_max 0.32
_exptl_crystal_size_mid 0.28
_exptl_crystal_size_min 0.16
_refine_diff_density_max 0.377
_refine_diff_density_min -0.383
_refine_diff_density_rms 0.059
_refine_ls_extinction_method none
_refine_ls_goodness_of_fit_ref 1.046
_refine_ls_hydrogen_treatment mixed
_refine_ls_matrix_type full
_refine_ls_number_parameters 582
_refine_ls_number_reflns 10950
_refine_ls_number_restraints 14
_refine_ls_restrained_S_all 1.048
_refine_ls_R_factor_all 0.1897
_refine_ls_R_factor_gt 0.0860
_refine_ls_shift/su_max 0.002
_refine_ls_shift/su_mean 0.000
_refine_ls_structure_factor_coef Fsqd
_refine_ls_weighting_details 'calc w=1/[\s^2^(Fo^2^)+(0.0400P)^2^+0.0000P] where P=(Fo^2^+2Fc^2^)/3'
_refine_ls_weighting_scheme calc
_refine_ls_wR_factor_gt 0.1016
_refine_ls_wR_factor_ref 0.1469
_reflns_number_gt 5835
_reflns_number_total 10950
_reflns_threshold_expression I>2\s(I)
_cod_data_source_file cg501348g_si_002.cif
_cod_data_source_block Adduct5
_cod_depositor_comments 'Adding full bibliography for 4512161--4512166.cif.'
_cod_database_code 4512164

loop_
_symmetry_equiv_pos_as_xyz
'x, y, z'
'-x, -y, -z'

loop_
_atom_site_label
_atom_site_type_symbol
_atom_site_fract_x
_atom_site_fract_y
_atom_site_fract_z
_atom_site_U_iso_or_equiv
_atom_site_adp_type
_atom_site_occupancy
_atom_site_symmetry_multiplicity
_atom_site_calc_flag
_atom_site_refinement_flags
P11 P 0.81076(10) 0.18557(8) 0.49359(7) 0.0436(3) Uani 1 1 d .
O11 O 0.7158(2) 0.1701(2) 0.46042(18) 0.0530(8) Uani 1 1 d .
O12 O 0.9175(2) 0.24664(19) 0.42014(16) 0.0504(8) Uani 1 1 d .
O13 O 0.8539(2) 0.08090(12) 0.53204(11) 0.0521(8) Uani 1 1 d .
H13O H 0.8102(7) 0.0303(6) 0.564(2) 0.080 Uiso 1 1 d D
P21 P 0.81114(10) 0.85516(8) 0.67879(8) 0.0445(3) Uani 1 1 d .
O21 O 0.7287(2) 0.93045(19) 0.65791(18) 0.0541(8) Uani 1 1 d .
O22 O 0.8789(2) 0.8861(2) 0.73272(18) 0.0559(8) Uani 1 1 d .
O23 O 0.8957(2) 0.8376(2) 0.58027(16) 0.0497(7) Uani 1 1 d .
H23O H 0.9476(6) 0.8022(12) 0.5880(14) 0.075 Uiso 1 1 calc D
P31 P 0.07199(10) 0.35629(10) 0.99161(8) 0.0522(3) Uani 1 1 d .
O31 O 0.0397(2) 0.4060(2) 1.07561(17) 0.0510(8) Uani 1 1 d .
O32 O 0.0463(2) 0.2399(2) 1.0117(2) 0.0676(9) Uani 1 1 d .
O33 O 0.0134(3) 0.4045(2) 0.9217(2) 0.0626(9) Uani 1 1 d .
H33O H -0.0080(6) 0.4620(4) 0.9313(16) 0.094 Uiso 1 1 calc D
P41 P 0.75150(13) 0.13010(12) 1.12721(10) 0.0763(5) Uani 1 1 d .
O41 O 0.6567(3) 0.0881(3) 1.2138(2) 0.0946(13) Uani 1 1 d .
O42 O 0.8134(5) 0.0437(4) 1.0768(3) 0.1093(18) Uani 1 1 d .
H42O H 0.8636(5) 0.0225(4) 1.0975(12) 0.209 Uiso 1 1 calc D
O43 O 0.8433(3) 0.1926(3) 1.1449(2) 0.0980(12) Uani 1 1 d .
H43O H 0.8919(5) 0.2209(4) 1.0941(11) 0.147 Uiso 1 1 calc D
C1 C 0.5997(3) 0.4053(3) 0.8248(2) 0.0355(9) Uani 1 1 d .
C11 C 0.6546(3) 0.3533(3) 0.7393(2) 0.0345(9) Uani 1 1 d .
C12 C 0.6380(4) 0.2433(3) 0.7518(3) 0.0479(11) Uani 1 1 d .
H12 H 0.5936 0.2035 0.8106 0.057 Uiso 1 1 calc R
C13 C 0.6873(3) 0.1964(3) 0.6777(3) 0.0482(11) Uani 1 1 d .
H13 H 0.6736 0.1245 0.6872 0.058 Uiso 1 1 calc R
C14 C 0.7561(3) 0.2492(3) 0.5897(2) 0.0368(9) Uani 1 1 d .
C15 C 0.7734(3) 0.3569(3) 0.5784(3) 0.0475(11) Uani 1 1 d .
H15 H 0.8199 0.3957 0.5198 0.057 Uiso 1 1 calc R
C16 C 0.7235(3) 0.4074(3) 0.6517(2) 0.0384(10) Uani 1 1 d .
H16 H 0.7368 0.4795 0.6416 0.046 Uiso 1 1 calc R
C21 C 0.6459(3) 0.5226(3) 0.7980(3) 0.0376(10) Uani 1 1 d .
C22 C 0.7331(3) 0.5533(3) 0.8210(3) 0.0409(10) Uani 1 1 d .
H22 H 0.7632 0.5048 0.8576 0.049 Uiso 1 1 calc R
C23 C 0.7797(4) 0.6565(3) 0.7910(3) 0.0554(12) Uani 1 1 d .
H23 H 0.8390 0.6761 0.8091 0.067 Uiso 1 1 calc R
C24 C 0.7388(3) 0.7292(3) 0.7352(3) 0.0360(9) Uani 1 1 d .
C25 C 0.6478(3) 0.6970(3) 0.7140(2) 0.0386(10) Uani 1 1 d .
H25 H 0.6167 0.7448 0.6776 0.046 Uiso 1 1 calc R
C26 C 0.6017(3) 0.5945(3) 0.7461(3) 0.0381(10) Uani 1 1 d .
H26 H 0.5393 0.5749 0.7317 0.046 Uiso 1 1 calc R
C31 C 0.4653(3) 0.4023(3) 0.8544(2) 0.0325(9) Uani 1 1 d .
C32 C 0.4038(3) 0.4643(3) 0.9131(3) 0.0475(11) Uani 1 1 d .
H32 H 0.4427 0.5142 0.9285 0.057 Uiso 1 1 calc R
C33 C 0.2869(4) 0.4547(3) 0.9494(2) 0.0435(11) Uani 1 1 d .
H33 H 0.2478 0.4986 0.9888 0.052 Uiso 1 1 calc R
C34 C 0.2246(3) 0.3820(3) 0.9298(3) 0.0387(10) Uani 1 1 d .
C35 C 0.2854(3) 0.3260(3) 0.8654(3) 0.0495(11) Uani 1 1 d .
H35 H 0.2459 0.2811 0.8454 0.059 Uiso 1 1 calc R
C36 C 0.4016(4) 0.3342(3) 0.8297(2) 0.0417(10) Uani 1 1 d .
H36 H 0.4401 0.2929 0.7873 0.050 Uiso 1 1 calc R
C41 C 0.6352(4) 0.3418(3) 0.9046(2) 0.0405(10) Uani 1 1 d .
C42 C 0.5566(4) 0.3080(3) 0.9971(3) 0.0452(11) Uani 1 1 d .
H42 H 0.4813 0.3280 1.0137 0.054 Uiso 1 1 calc R
C43 C 0.5930(4) 0.2439(3) 1.0641(3) 0.0526(12) Uani 1 1 d .
H43 H 0.5392 0.2197 1.1244 0.063 Uiso 1 1 calc R
C44 C 0.7027(4) 0.2151(3) 1.0455(3) 0.0493(11) Uani 1 1 d .
C45 C 0.7796(4) 0.2516(3) 0.9529(3) 0.0545(12) Uani 1 1 d .
H45 H 0.8559 0.2344 0.9363 0.065 Uiso 1 1 calc R
C46 C 0.7436(4) 0.3121(3) 0.8871(3) 0.0518(12) Uani 1 1 d .
H46 H 0.7972 0.3344 0.8264 0.062 Uiso 1 1 calc R
N51 N -0.0501(4) 0.9498(3) 0.3802(3) 0.0555(10) Uani 1 1 d D
H511 H -0.103(3) 0.970(3) 0.359(3) 0.083 Uiso 1 1 d D
H512 H -0.001(3) 1.001(2) 0.347(3) 0.083 Uiso 1 1 d D
H513 H -0.055(4) 0.934(3) 0.4376(10) 0.083 Uiso 1 1 d D
C52 C -0.0076(4) 0.8604(3) 0.3343(3) 0.0515(12) Uani 1 1 d .
H521 H 0.0154 0.8838 0.2663 0.077 Uiso 1 1 calc R
H522 H 0.0598 0.8365 0.3481 0.077 Uiso 1 1 calc R
C53 C -0.0951(4) 0.7729(3) 0.3666(3) 0.0627(13) Uani 1 1 d .
H531 H -0.1599 0.7951 0.3481 0.094 Uiso 1 1 calc R
H532 H -0.1226 0.7532 0.4351 0.094 Uiso 1 1 calc R
C54 C -0.1344(4) 0.5942(3) 0.3381(3) 0.0711(15) Uani 1 1 d .
H541 H -0.1849 0.6219 0.3047 0.107 Uiso 1 1 calc R
H542 H -0.1810 0.5739 0.4047 0.107 Uiso 1 1 calc R
C55 C -0.0479(4) 0.6788(3) 0.3256(3) 0.0726(15) Uani 1 1 d .
H551 H -0.0055 0.7028 0.2584 0.109 Uiso 1 1 calc R
H552 H 0.0065 0.6493 0.3542 0.109 Uiso 1 1 calc R
C56 C -0.0847(4) 0.4985(3) 0.3038(3) 0.0619(13) Uani 1 1 d .
H561 H -0.0226 0.5198 0.2433 0.093 Uiso 1 1 calc R
H562 H -0.0525 0.4595 0.3481 0.093 Uiso 1 1 calc R
C57 C -0.1705(4) 0.4293(3) 0.2931(3) 0.0640(14) Uani 1 1 d .
H571 H -0.2321 0.4072 0.3538 0.096 Uiso 1 1 calc R
H572 H -0.2036 0.4686 0.2495 0.096 Uiso 1 1 calc R
N58 N -0.1219(3) 0.3363(3) 0.2584(2) 0.0572(10) Uani 1 1 d D
H581 H -0.065(2) 0.351(3) 0.2066(17) 0.086 Uiso 1 1 d D
H582 H -0.085(3) 0.302(3) 0.290(3) 0.086 Uiso 1 1 d D
N61 N 0.8485(4) -0.0803(3) -0.0885(3) 0.0741(12) Uani 1 1 d D
H611 H 0.875(4) -0.088(4) -0.1454(14) 0.111 Uiso 1 1 d D
H612 H 0.887(4) -0.125(3) -0.067(3) 0.111 Uiso 1 1 d D
H613 H 0.876(4) -0.0177(15) -0.099(4) 0.111 Uiso 1 1 d D
C62 C 0.7256(4) -0.0959(4) -0.0347(3) 0.0857(18) Uani 1 1 d D
H621 H 0.6987 -0.1641 -0.0376 0.128 Uiso 1 1 calc R
H622 H 0.7133 -0.0966 0.0310 0.128 Uiso 1 1 calc R
C63 C 0.6571(3) -0.0186(4) -0.0659(3) 0.0872(17) Uani 1 1 d D
H631 H 0.6907 0.0505 -0.0729 0.131 Uiso 1 1 calc R
H632 H 0.6579 -0.0258 -0.1274 0.131 Uiso 1 1 calc R
C64 C 0.5403(2) -0.0284(2) -0.00127(19) 0.133(3) Uani 1 1 d D
H641 H 0.5108 -0.0966 -0.0018 0.200 Uiso 1 1 calc R
H642 H 0.5468 -0.0350 0.0603 0.200 Uiso 1 1 calc R
N71 N 0.5215(2) 0.8395(2) 0.46652(19) 0.0741(12) Uani 1 1 d D
H711 H 0.5592(4) 0.8550(4) 0.4043(3) 0.111 Uiso 1 1 d D
H712 H 0.5451(4) 0.8848(4) 0.4932(3) 0.111 Uiso 1 1 d D
H713 H 0.4463(4) 0.8434(4) 0.4785(3) 0.111 Uiso 1 1 d D
C72 C 0.5438(2) 0.7347(2) 0.50481(19) 0.0872(17) Uani 1 1 d R
H721 H 0.5055 0.7207 0.5729 0.131 Uiso 1 1 calc R
H722 H 0.6259 0.7322 0.4918 0.131 Uiso 1 1 calc R
C73 C 0.5069(4) 0.6495(3) 0.4688(3) 0.0750(15) Uani 1 1 d .
H731 H 0.5514 0.6587 0.4018 0.112 Uiso 1 1 calc R
H732 H 0.4267 0.6561 0.4756 0.112 Uiso 1 1 calc R
C74 C 0.5197(4) 0.5418(3) 0.5168(3) 0.0682(14) Uani 1 1 d .
H741 H 0.6003 0.5345 0.5083 0.102 Uiso 1 1 calc R
H742 H 0.4771 0.5333 0.5841 0.102 Uiso 1 1 calc R
O1W O 0.7323(2) 0.0055(2) 0.3723(2) 0.0660(9) Uani 1 1 d .
O2W O 0.5322(3) 0.9413(2) 0.6163(2) 0.0779(10) Uani 1 1 d .
O3W O 0.0426(4) 0.0882(3) 0.8805(3) 0.1400(18) Uani 1 1 d .
O4W O 0.6387(4) 0.8723(3) 0.2598(3) 0.1419(17) Uani 1 1 d .
O5W O 0.6464(7) 0.2778(8) 0.2914(7) 0.174(4) Uani 0.50 1 d P

loop_
_atom_site_aniso_label
_atom_site_aniso_U_11
_atom_site_aniso_U_22
_atom_site_aniso_U_33
_atom_site_aniso_U_23
_atom_site_aniso_U_13
_atom_site_aniso_U_12
P11 0.0480(7) 0.0390(6) 0.0311(6) -0.0005(5) -0.0025(6) 0.0020(6)
O11 0.056(2) 0.064(2) 0.0446(17) -0.0219(15) -0.0190(16) 0.0092(16)
O12 0.0473(18) 0.0472(17) 0.0294(15) 0.0045(13) 0.0128(14) -0.0037(14)
O13 0.048(2) 0.0520(18) 0.0399(17) -0.0012(14) -0.0003(16) 0.0019(15)
P21 0.0400(7) 0.0399(7) 0.0387(7) 0.0048(5) -0.0037(6) -0.0108(6)
O21 0.0443(17) 0.0433(17) 0.058(2) 0.0171(14) -0.0126(15) -0.0019(14)
O22 0.0508(19) 0.0583(19) 0.0483(18) -0.0053(15) -0.0081(16) -0.0160(15)
O23 0.0430(19) 0.0526(19) 0.0364(16) 0.0017(13) 0.0007(14) -0.0007(14)
P31 0.0383(7) 0.0555(8) 0.0435(7) 0.0070(6) -0.0005(6) -0.0010(6)
O31 0.0383(17) 0.0596(19) 0.0321(15) 0.0032(14) 0.0084(14) 0.0034(14)
O32 0.057(2) 0.054(2) 0.072(2) 0.0107(16) -0.0117(17) -0.0105(16)
O33 0.047(2) 0.077(2) 0.0540(19) 0.0033(17) -0.0160(17) -0.0001(18)
P41 0.0768(11) 0.0733(10) 0.0683(10) 0.0310(8) -0.0373(9) -0.0301(8)
O41 0.074(2) 0.100(3) 0.069(2) 0.047(2) -0.0047(19) -0.016(2)
O42 0.102(5) 0.116(3) 0.110(4) -0.017(3) -0.035(4) 0.022(3)
O43 0.068(3) 0.141(3) 0.067(2) 0.031(2) -0.033(2) -0.030(2)
C1 0.034(2) 0.032(2) 0.034(2) 0.0024(18) -0.010(2) -0.0096(18)
C11 0.034(2) 0.046(2) 0.022(2) -0.0050(18) -0.0098(18) 0.0005(19)
C12 0.063(3) 0.037(2) 0.033(2) 0.0041(19) -0.011(2) -0.011(2)
C13 0.051(3) 0.039(2) 0.036(2) -0.004(2) 0.004(2) -0.010(2)
C14 0.032(2) 0.035(2) 0.035(2) 0.0058(18) -0.008(2) -0.0044(19)
C15 0.046(3) 0.046(3) 0.040(2) 0.008(2) -0.012(2) -0.009(2)
C16 0.042(3) 0.031(2) 0.027(2) 0.0011(17) 0.002(2) -0.0124(19)
C21 0.027(2) 0.042(2) 0.039(2) -0.0019(19) -0.010(2) 0.0001(19)
C22 0.046(3) 0.027(2) 0.050(3) 0.0060(18) -0.025(2) -0.0060(19)
C23 0.053(3) 0.050(3) 0.066(3) -0.005(2) -0.028(3) -0.010(2)
C24 0.034(2) 0.029(2) 0.037(2) -0.0003(18) -0.007(2) -0.0078(18)
C25 0.053(3) 0.030(2) 0.033(2) -0.0010(18) -0.019(2) 0.007(2)
C26 0.025(2) 0.036(2) 0.045(2) 0.0029(19) -0.008(2) -0.0065(18)
C31 0.036(2) 0.027(2) 0.029(2) 0.0032(17) -0.0087(19) -0.0032(18)
C32 0.036(3) 0.042(3) 0.058(3) -0.016(2) -0.006(2) 0.005(2)
C33 0.043(3) 0.052(3) 0.031(2) -0.010(2) -0.005(2) 0.011(2)
C34 0.039(3) 0.031(2) 0.036(2) -0.0032(19) 0.001(2) 0.0002(19)
C35 0.043(2) 0.045(3) 0.050(3) 0.005(2) -0.008(2) -0.003(2)
C36 0.047(3) 0.048(3) 0.025(2) -0.0066(19) -0.006(2) -0.001(2)
C41 0.050(3) 0.035(2) 0.025(2) 0.0034(18) -0.004(2) -0.010(2)
C42 0.046(3) 0.034(2) 0.044(3) 0.0017(19) -0.007(2) -0.001(2)
C43 0.053(3) 0.052(3) 0.030(2) 0.012(2) 0.003(2) -0.022(2)
C44 0.045(3) 0.038(3) 0.060(3) -0.009(2) -0.015(3) -0.005(2)
C45 0.037(3) 0.066(3) 0.053(3) 0.006(2) -0.017(2) -0.009(2)
C46 0.039(3) 0.060(3) 0.045(3) 0.000(2) -0.007(2) 0.002(2)
N51 0.068(3) 0.045(2) 0.050(3) 0.005(2) -0.025(3) -0.008(2)
C52 0.054(3) 0.038(3) 0.059(3) -0.012(2) -0.016(2) -0.010(2)
C53 0.076(4) 0.041(3) 0.060(3) 0.003(2) -0.019(3) -0.004(3)
C54 0.090(4) 0.051(3) 0.059(3) -0.006(2) -0.012(3) -0.018(3)
C55 0.087(4) 0.049(3) 0.085(4) -0.012(3) -0.036(3) 0.009(3)
C56 0.075(4) 0.052(3) 0.048(3) -0.010(2) -0.009(3) -0.002(3)
C57 0.078(4) 0.048(3) 0.058(3) -0.005(2) -0.017(3) -0.007(3)
N58 0.064(3) 0.060(3) 0.033(2) -0.004(2) -0.0038(19) -0.004(2)
N61 0.078(4) 0.061(3) 0.075(3) 0.005(3) -0.028(3) 0.007(3)
C62 0.097(5) 0.078(4) 0.051(3) 0.009(3) 0.000(3) -0.007(4)
C63 0.049(4) 0.097(4) 0.082(4) -0.015(3) 0.017(3) 0.001(3)
C64 0.062(5) 0.089(5) 0.202(6) -0.057(5) 0.025(5) -0.011(3)
N71 0.070(3) 0.045(2) 0.098(3) 0.009(2) -0.033(3) -0.006(2)
C72 0.100(5) 0.065(4) 0.095(4) -0.003(3) -0.040(4) 0.010(3)
C73 0.086(4) 0.054(3) 0.094(4) -0.031(3) -0.034(3) 0.012(3)
C74 0.087(4) 0.036(3) 0.081(4) -0.004(2) -0.034(3) 0.009(3)
O1W 0.067(2) 0.063(2) 0.068(2) -0.0133(17) -0.0246(18) 0.0052(17)
O2W 0.071(2) 0.071(2) 0.086(2) -0.0060(19) -0.027(2) -0.0004(18)
O3W 0.205(5) 0.151(4) 0.106(3) -0.058(3) -0.091(3) 0.101(4)
O4W 0.216(5) 0.088(3) 0.107(3) -0.021(3) -0.038(3) -0.040(3)
O5W 0.083(6) 0.223(11) 0.188(9) -0.117(9) 0.025(6) -0.038(6)

loop_
_atom_type_symbol
_atom_type_description
_atom_type_scat_dispersion_real
_atom_type_scat_dispersion_imag
_atom_type_scat_source
C C 0.0033 0.0016 'International Tables Vol C Tables 4.2.6.8 and 6.1.1.4'
H H 0.0000 0.0000 'International Tables Vol C Tables 4.2.6.8 and 6.1.1.4'
N N 0.0061 0.0033 'International Tables Vol C Tables 4.2.6.8 and 6.1.1.4'
O O 0.0106 0.0060 'International Tables Vol C Tables 4.2.6.8 and 6.1.1.4'
P P 0.1023 0.0942 'International Tables Vol C Tables 4.2.6.8 and 6.1.1.4'

loop_
_geom_angle_atom_site_label_1
_geom_angle_atom_site_label_2
_geom_angle_atom_site_label_3
_geom_angle
_geom_angle_site_symmetry_1
O11 P11 O12 115.61(16) .
O11 P11 O13 112.56(15) .
O12 P11 O13 104.82(15) .
O11 P11 C14 107.28(16) .
O12 P11 C14 109.75(16) .
O13 P11 C14 106.52(16) .
P11 O13 H13O 122.4(8) .
O22 P21 O21 116.64(18) .
O22 P21 O23 109.44(16) .
O21 P21 O23 106.27(15) .
O22 P21 C24 110.34(17) .
O21 P21 C24 110.01(17) .
O23 P21 C24 103.21(17) .
P21 O23 H23O 109.5(11) .
O31 P31 O32 116.35(17) .
O31 P31 O33 112.07(17) .
O32 P31 O33 106.13(18) .
O31 P31 C34 107.55(18) .
O32 P31 C34 107.52(18) .
O33 P31 C34 106.76(18) .
P31 O33 H33O 109.5(11) .
O41 P41 O43 111.9(2) .
O41 P41 O42 112.4(3) .
O43 P41 O42 106.9(3) .
O41 P41 C44 111.0(2) .
O43 P41 C44 107.7(2) .
O42 P41 C44 106.6(2) .
P41 O42 H42O 109.5(11) .
P41 O43 H43O 109.5(11) .
C41 C1 C11 105.3(3) .
C41 C1 C21 111.8(3) .
C11 C1 C21 109.6(3) .
C41 C1 C31 111.1(3) .
C11 C1 C31 111.1(3) .
C21 C1 C31 107.9(3) .
C16 C11 C12 117.5(3) .
C16 C11 C1 123.3(3) .
C12 C11 C1 119.1(3) .
C13 C12 C11 119.8(4) .
C13 C12 H12 120.1 .
C11 C12 H12 120.1 .
C12 C13 C14 123.6(4) .
C12 C13 H13 118.2 .
C14 C13 H13 118.2 .
C13 C14 C15 116.2(4) .
C13 C14 P11 121.7(3) .
C15 C14 P11 121.8(3) .
C16 C15 C14 121.8(4) .
C16 C15 H15 119.1 .
C14 C15 H15 119.1 .
C11 C16 C15 121.1(3) .
C11 C16 H16 119.4 .
C15 C16 H16 119.4 .
C22 C21 C26 118.6(4) .
C22 C21 C1 121.5(3) .
C26 C21 C1 119.8(3) .
C21 C22 C23 121.4(4) .
C21 C22 H22 119.3 .
C23 C22 H22 119.3 .
C24 C23 C22 120.6(4) .
C24 C23 H23 119.7 .
C22 C23 H23 119.7 .
C23 C24 C25 117.3(4) .
C23 C24 P21 122.0(3) .
C25 C24 P21 120.3(3) .
C24 C25 C26 121.0(3) .
C24 C25 H25 119.5 .
C26 C25 H25 119.5 .
C21 C26 C25 121.1(4) .
C21 C26 H26 119.5 .
C25 C26 H26 119.5 .
C32 C31 C36 116.2(4) .
C32 C31 C1 119.7(3) .
C36 C31 C1 124.0(3) .
C33 C32 C31 121.3(4) .
C33 C32 H32 119.4 .
C31 C32 H32 119.4 .
C32 C33 C34 122.1(4) .
C32 C33 H33 118.9 .
C34 C33 H33 118.9 .
C35 C34 C33 116.5(4) .
C35 C34 P31 121.7(3) .
C33 C34 P31 121.7(3) .
C36 C35 C34 121.6(4) .
C36 C35 H35 119.2 .
C34 C35 H35 119.2 .
C35 C36 C31 122.0(4) .
C35 C36 H36 119.0 .
C31 C36 H36 119.0 .
C46 C41 C42 116.7(4) .
C46 C41 C1 120.9(3) .
C42 C41 C1 122.3(4) .
C43 C42 C41 119.1(4) .
C43 C42 H42 120.5 .
C41 C42 H42 120.5 .
C44 C43 C42 123.4(4) .
C44 C43 H43 118.3 .
C42 C43 H43 118.3 .
C43 C44 C45 116.1(4) .
C43 C44 P41 124.9(3) .
C45 C44 P41 118.9(3) .
C46 C45 C44 120.5(4) .
C46 C45 H45 119.7 .
C44 C45 H45 119.7 .
C41 C46 C45 124.1(4) .
C41 C46 H46 117.9 .
C45 C46 H46 117.9 .
C52 N51 H511 102(3) .
C52 N51 H512 105(3) .
H511 N51 H512 97(4) .
C52 N51 H513 109(3) .
H511 N51 H513 128(5) .
H512 N51 H513 114(5) .
C53 C52 N51 112.2(4) .
C53 C52 H521 109.2 .
N51 C52 H521 109.2 .
C53 C52 H522 109.2 .
N51 C52 H522 109.2 .
H521 C52 H522 107.9 .
C52 C53 C55 111.8(4) .
C52 C53 H531 109.3 .
C55 C53 H531 109.3 .
C52 C53 H532 109.3 .
C55 C53 H532 109.3 .
H531 C53 H532 107.9 .
C55 C54 C56 114.8(4) .
C55 C54 H541 108.6 .
C56 C54 H541 108.6 .
C55 C54 H542 108.6 .
C56 C54 H542 108.6 .
H541 C54 H542 107.5 .
C54 C55 C53 115.9(4) .
C54 C55 H551 108.3 .
C53 C55 H551 108.3 .
C54 C55 H552 108.3 .
C53 C55 H552 108.3 .
H551 C55 H552 107.4 .
C57 C56 C54 113.0(4) .
C57 C56 H561 109.0 .
C54 C56 H561 109.0 .
C57 C56 H562 109.0 .
C54 C56 H562 109.0 .
H561 C56 H562 107.8 .
N58 C57 C56 113.2(4) .
N58 C57 H571 108.9 .
C56 C57 H571 108.9 .
N58 C57 H572 108.9 .
C56 C57 H572 108.9 .
H571 C57 H572 107.8 .
C57 N58 H581 113(3) .
C57 N58 H582 113(3) .
H581 N58 H582 96(4) .
C62 N61 H611 120(4) .
C62 N61 H612 113(4) .
H611 N61 H612 98(5) .
C62 N61 H613 114(4) .
H611 N61 H613 97(5) .
H612 N61 H613 113(5) .
C63 C62 N61 114.9(4) .
C63 C62 H621 108.5 .
N61 C62 H621 108.5 .
C63 C62 H622 108.5 .
N61 C62 H622 108.5 .
H621 C62 H622 107.5 .
C64 C63 C62 112.1(4) .
C64 C63 H631 109.2 .
C62 C63 H631 109.2 .
C64 C63 H632 109.2 .
C62 C63 H632 109.2 .
H631 C63 H632 107.9 .
C64 C64 C63 131.1(4) 2_655
C64 C64 H641 104.5 2_655
C63 C64 H641 104.5 .
C64 C64 H642 104.5 2_655
C63 C64 H642 104.5 .
H641 C64 H642 105.6 .
C72 N71 H711 109.5(11) .
C72 N71 H712 109.5(11) .
H711 N71 H712 109.5(16) .
C72 N71 H713 109.5(12) .
H711 N71 H713 109.5(12) .
H712 N71 H713 109.5(12) .
N71 C72 C73 116.1(2) .
N71 C72 H721 108.3 .
C73 C72 H721 108.3 .
N71 C72 H722 108.3 .
C73 C72 H722 108.3 .
H721 C72 H722 107.4 .
C72 C73 C74 114.8(4) .
C72 C73 H731 108.6 .
C74 C73 H731 108.6 .
C72 C73 H732 108.6 .
C74 C73 H732 108.6 .
H731 C73 H732 107.5 .
C74 C74 C73 114.7(5) 2_666
C74 C74 H741 108.6 2_666
C73 C74 H741 108.6 .
C74 C74 H742 108.6 2_666
C73 C74 H742 108.6 .
H741 C74 H742 107.6 .

loop_
_geom_bond_atom_site_label_1
_geom_bond_atom_site_label_2
_geom_bond_distance
_geom_bond_site_symmetry_2
P11 O11 1.474(3) .
P11 O12 1.512(2) .
P11 O13 1.552(3) .
P11 C14 1.771(4) .
O13 H13O 0.82(2) .
P21 O22 1.484(3) .
P21 O21 1.488(3) .
P21 O23 1.577(2) .
P21 C24 1.785(4) .
O23 H23O 0.8200 .
P31 O31 1.495(3) .
P31 O32 1.505(3) .
P31 O33 1.540(3) .
P31 C34 1.799(4) .
O33 H33O 0.82(1) .
P41 O41 1.446(3) .
P41 O43 1.540(3) .
P41 O42 1.546(4) .
P41 C44 1.780(4) .
O42 H42O 0.82(1) .
O43 H43O 0.82(1) .
C1 C41 1.540(5) .
C1 C11 1.547(5) .
C1 C21 1.565(5) .
C1 C31 1.569(5) .
C11 C16 1.371(4) .
C11 C12 1.419(5) .
C12 C13 1.358(5) .
C12 H12 0.9300 .
C13 C14 1.370(5) .
C13 H13 0.9300 .
C14 C15 1.393(5) .
C15 C16 1.381(5) .
C15 H15 0.9300 .
C16 H16 0.9300 .
C21 C22 1.343(5) .
C21 C26 1.353(5) .
C22 C23 1.395(5) .
C22 H22 0.9300 .
C23 C24 1.371(5) .
C23 H23 0.9300 .
C24 C25 1.374(5) .
C25 C26 1.386(5) .
C25 H25 0.9300 .
C26 H26 0.9300 .
C31 C32 1.364(5) .
C31 C36 1.388(5) .
C32 C33 1.359(5) .
C32 H32 0.9300 .
C33 C34 1.375(5) .
C33 H33 0.9300 .
C34 C35 1.360(5) .
C35 C36 1.350(5) .
C35 H35 0.9300 .
C36 H36 0.9300 .
C41 C46 1.348(5) .
C41 C42 1.403(5) .
C42 C43 1.399(5) .
C42 H42 0.9300 .
C43 C44 1.358(5) .
C43 H43 0.9300 .
C44 C45 1.401(5) .
C45 C46 1.362(5) .
C45 H45 0.9300 .
C46 H46 0.9300 .
N51 C52 1.486(5) .
N51 H511 0.85(1) .
N51 H512 0.85(1) .
N51 H513 0.85(1) .
C52 C53 1.468(5) .
C52 H521 0.9700 .
C52 H522 0.9700 .
C53 C55 1.516(5) .
C53 H531 0.9700 .
C53 H532 0.9700 .
C54 C55 1.486(6) .
C54 C56 1.501(5) .
C54 H541 0.9700 .
C54 H542 0.9700 .
C55 H551 0.9700 .
C55 H552 0.9700 .
C56 C57 1.478(5) .
C56 H561 0.9700 .
C56 H562 0.9700 .
C57 N58 1.468(5) .
C57 H571 0.9700 .
C57 H572 0.9700 .
N58 H581 0.85(1) .
N58 H582 0.85(1) .
N61 C62 1.453(4) .
N61 H611 0.85(1) .
N61 H612 0.85(1) .
N61 H613 0.85(1) .
C62 C63 1.436(4) .
C62 H621 0.9700 .
C62 H622 0.9700 .
C63 C64 1.434(4) .
C63 H631 0.9700 .
C63 H632 0.9700 .
C64 C64 1.237(5) 2_655
C64 H641 0.9700 .
C64 H642 0.9700 .
N71 C72 1.4469 .
N71 H711 0.89(1) .
N71 H712 0.89(1) .
N71 H713 0.89(1) .
C72 C73 1.482(5) .
C72 H721 0.9700 .
C72 H722 0.9700 .
C73 C74 1.491(5) .
C73 H731 0.9700 .
C73 H732 0.9700 .
C74 C74 1.458(8) 2_666
C74 H741 0.9700 .
C74 H742 0.9700 .

loop_
_geom_hbond_atom_site_label_D
_geom_hbond_atom_site_label_H
_geom_hbond_atom_site_label_A
_geom_hbond_distance_DH
_geom_hbond_distance_HA
_geom_hbond_distance_DA
_geom_hbond_angle_DHA
_geom_hbond_site_symmetry_A
O13 H13O O21 0.82(2) 1.750(9) 2.545(3) 165(4) 1_545
O23 H23O O12 0.82(2) 1.760(9) 2.560(4) 165(4) 2_766
O33 H33O O31 0.82(1) 1.760(9) 2.564(4) 167(4) 2_567
O43 H43O O32 0.82(2) 1.880(7) 2.619(5) 149(4) 1_655
N51 H511 O1W 0.85(1) 2.050(8) 2.835(5) 154(4) 1_465
N51 H512 O22 0.85(1) 2.005(7) 2.856(5) 177(5) 2_676
N51 H513 O23 0.85(1) 2.186(15) 2.986(4) 157(5) 1_455
N58 H581 O31 0.85(1) 1.972(13) 2.804(4) 166(5) 1_554
N58 H582 O12 0.85(1) 2.000(15) 2.749(4) 146(5) 1_455
N61 H611 O22 0.85(1) 1.963(15) 2.779(6) 160(5) 1_544
N61 H612 O32 0.85(1) 1.902(12) 2.746(5) 171(5) 2_656
N61 H613 O3W 0.85(1) 2.400(13) 3.126(7) 144(5) 1_654
N71 H711 O4W 0.89(1) 2.070(14) 2.951(5) 173(5) .
N71 H712 O2W 0.89(1) 2.130(14) 2.933(4) 150(5) .
N71 H713 O11 0.89(1) 1.890(14) 2.758(4) 163(5) 2_666
